data_7211263
loop_
_publ_author_name
'Kelemu, Solomon W.'
'Steel, Peter J.'

_publ_section_title
;
 Diallylaminoarenes: a new class of versatile ligands for silver(i) that
 consistently lead to one-dimensional polymeric metallosupramolecular
 assemblies
;
_journal_issue 44
_journal_name_full CrystEngComm
_journal_page_first 9064
_journal_paper_doi 10.1039/c3ce41707g
_journal_volume 15
_journal_year 2013
_chemical_formula_moiety 'C19 H24 Ag2 F3 N4 O3 S3, C F3 O3 S'
_chemical_formula_sum 'C20 H24 Ag2 F6 N4 O6 S4'
_chemical_formula_weight 874.41
_chemical_name_systematic
;
 ?
;
_space_group_crystal_system triclinic
_space_group_IT_number 2
_space_group_name_Hall '-P 1'
_space_group_name_H-M_alt 'P -1'
_symmetry_space_group_name_Hall '-P 1'
_symmetry_space_group_name_H-M 'P -1'
_atom_sites_solution_hydrogens mixed
_atom_sites_solution_primary direct
_audit_creation_date 2013-05-18
_audit_creation_method
;
  Olex2 1.2
  (compiled Apr 23 2013 17:59:47, GUI svn.r4466)
;
_cell_angle_alpha 113.746(2)
_cell_angle_beta 92.329(2)
_cell_angle_gamma 90.687(2)
_cell_formula_units_Z 2
_cell_length_a 7.8652(3)
_cell_length_b 14.0587(5)
_cell_length_c 14.8864(6)
_cell_measurement_reflns_used 9968
_cell_measurement_temperature 117(2)
_cell_measurement_theta_max 0.00
_cell_measurement_theta_min 0.00
_cell_volume 1504.73(10)
_computing_data_reduction 'SAINT v7.53A (Bruker, 2008)'
_computing_molecular_graphics
;
O. V. Dolomanov, L. J. Bourhis, R. J. Gildea, J. A. K. Howard and H. Puschmann,
OLEX2: a complete structure solution, refinement and analysis program.
J. Appl. Cryst. (2009). 42, 339-341.
;
_computing_publication_material
;
O. V. Dolomanov, L. J. Bourhis, R. J. Gildea, J. A. K. Howard and H. Puschmann,
OLEX2: a complete structure solution, refinement and analysis program.
J. Appl. Cryst. (2009). 42, 339-341.
;
_computing_structure_refinement
;
SHELXL, G.M. Sheldrick, Acta Cryst.
(2008). A64, 112-122
;
_computing_structure_solution
;
SHELXS, G.M. Sheldrick, Acta Cryst.
(2008). A64, 112-122
;
_diffrn_ambient_temperature 117.15
_diffrn_measured_fraction_theta_full 0.999
_diffrn_measured_fraction_theta_max 0.998
_diffrn_measurement_device_type 'Bruker APEX-II CCD'
_diffrn_measurement_method '\f and \w scans'
_diffrn_radiation_monochromator graphite
_diffrn_radiation_type MoK\a
_diffrn_radiation_wavelength 0.71073
_diffrn_reflns_av_R_equivalents 0.0442
_diffrn_reflns_av_unetI/netI 0.0378
_diffrn_reflns_Laue_measured_fraction_full 0.999
_diffrn_reflns_Laue_measured_fraction_max 0.998
_diffrn_reflns_limit_h_max 10
_diffrn_reflns_limit_h_min -10
_diffrn_reflns_limit_k_max 17
_diffrn_reflns_limit_k_min -17
_diffrn_reflns_limit_l_max 18
_diffrn_reflns_limit_l_min -18
_diffrn_reflns_number 30605
_diffrn_reflns_point_group_measured_fraction_full 0.999
_diffrn_reflns_point_group_measured_fraction_max 0.998
_diffrn_reflns_theta_full 25.242
_diffrn_reflns_theta_max 26.984
_diffrn_reflns_theta_min 2.581
_diffrn_source 'sealed tube'
_diffrn_standards_number 0
_exptl_absorpt_coefficient_mu 1.658
_exptl_absorpt_correction_T_max 1.000000
_exptl_absorpt_correction_T_min 0.779319
_exptl_absorpt_correction_type multi-scan
_exptl_absorpt_process_details SADABS
_exptl_crystal_colour colourless
_exptl_crystal_colour_primary colourless
_exptl_crystal_density_diffrn 1.930
_exptl_crystal_description plate
_exptl_crystal_F_000 864
_exptl_crystal_size_max 0.49
_exptl_crystal_size_mid 0.3
_exptl_crystal_size_min 0.1
_exptl_transmission_factor_max 25.05
_exptl_transmission_factor_min 2.58
_refine_diff_density_max 1.384
_refine_diff_density_min -1.236
_refine_diff_density_rms 0.132
_refine_ls_extinction_method none
_refine_ls_goodness_of_fit_ref 1.250
_refine_ls_hydrogen_treatment mixed
_refine_ls_matrix_type full
_refine_ls_number_parameters 455
_refine_ls_number_reflns 6514
_refine_ls_number_restraints 0
_refine_ls_restrained_S_all 1.250
_refine_ls_R_factor_all 0.0578
_refine_ls_R_factor_gt 0.0451
_refine_ls_shift/su_max 0.000
_refine_ls_shift/su_mean 0.000
_refine_ls_structure_factor_coef Fsqd
_refine_ls_weighting_details
;
 w=1/[\s^2^(Fo^2^)+(0.0662P)^2^]
 where P=(Fo^2^+2Fc^2^)/3
;
_refine_ls_weighting_scheme calc
_refine_ls_wR_factor_gt 0.1241
_refine_ls_wR_factor_ref 0.1297
_reflns_Friedel_coverage 0.000
_reflns_number_gt 5123
_reflns_number_total 6514
_reflns_threshold_expression 'I > 2\s(I)'
_cod_data_source_file c3ce41707g.txt
_cod_data_source_block complex10
_cod_database_code 7211263
_olex2_refinement_description
;
1. Fixed Uiso
 At 1.2 times of:
  All C(H) groups, All C(H,H) groups
2. Others
 Sof(C4')=Sof(H4'A)=Sof(H4'B)=Sof(C5')=Sof(H5')=Sof(C6')=Sof(H6'A)=Sof(H6'B)=
 Sof(N2')=Sof(C7')=Sof(H7'A)=Sof(H7'B)=Sof(C8')=Sof(H8')=Sof(S2')=Sof(C16')=
 Sof(H16C)=Sof(H16D)=Sof(C17')=Sof(H17A)=1-FVAR(1)
 Sof(N2)=Sof(C4)=Sof(H4A)=Sof(H4B)=Sof(C5)=Sof(H5)=Sof(C6)=Sof(H6A)=Sof(H6B)=
 Sof(C7)=Sof(H7A)=Sof(H7B)=Sof(C8)=Sof(H8)=Sof(S2)=Sof(C16)=Sof(H16A)=Sof(H16B)=
 Sof(C17)=Sof(H17)=FVAR(1)
3.a Secondary CH2 refined with riding coordinates:
 C4(H4A,H4B), C7(H7A,H7B), C4'(H4'A,H4'B), C7'(H7'A,H7'B), C13(H13A,H13B),
 C16(H16A,H16B), C16'(H16C,H16D)
3.b Aromatic/amide H refined with riding coordinates:
 C1(H1), C2(H2), C5(H5), C8(H8), C5'(H5'), C8'(H8'), C11(H11), C14(H14),
 C17(H17), C17'(H17A)
3.c X=CH2 refined with riding coordinates:
 C6(H6A,H6B), C6'(H6'A,H6'B), C9(H9A,H9B), C15(H15A,H15B), C18(H17',H18)
;
_shelx_estimated_absorpt_t_max 0.852
_shelx_estimated_absorpt_t_min 0.497

loop_
_space_group_symop_operation_xyz
'x, y, z'
'-x, -y, -z'

loop_
_atom_site_label
_atom_site_type_symbol
_atom_site_fract_x
_atom_site_fract_y
_atom_site_fract_z
_atom_site_U_iso_or_equiv
_atom_site_adp_type
_atom_site_occupancy
_atom_site_site_symmetry_order
_atom_site_calc_flag
_atom_site_refinement_flags_posn
_atom_site_refinement_flags_adp
_atom_site_refinement_flags_occupancy
_atom_site_disorder_assembly
_atom_site_disorder_group
Ag1 Ag 0.26031(5) 0.07228(3) 0.32881(3) 0.03330(13) Uani 1 1 d . . . . .
Ag2 Ag 0.24600(4) -0.37996(3) -0.21650(2) 0.02874(12) Uani 1 1 d . . . . .
S4 S 0.72581(13) -0.40351(8) -0.17818(8) 0.0230(2) Uani 1 1 d . . . . .
O4 O 0.8869(4) -0.3622(3) -0.1922(2) 0.0322(7) Uani 1 1 d . . . . .
O5 O 0.7002(4) -0.5143(2) -0.2305(3) 0.0399(8) Uani 1 1 d . . . . .
O6 O 0.5808(4) -0.3440(2) -0.1818(3) 0.0344(8) Uani 1 1 d . . . . .
C20 C 0.7430(6) -0.3861(4) -0.0500(4) 0.0358(11) Uani 1 1 d . . . . .
F4 F 0.6057(4) -0.4222(3) -0.0237(2) 0.0556(9) Uani 1 1 d . . . . .
F5 F 0.7653(4) -0.2870(3) 0.0100(2) 0.0647(10) Uani 1 1 d . . . . .
F6 F 0.8760(4) -0.4358(3) -0.0324(2) 0.0511(9) Uani 1 1 d . . . . .
S1 S 0.2667(2) -0.29502(10) 0.16624(11) 0.0484(4) Uani 1 1 d . . . . .
C1 C 0.2598(7) -0.2518(4) 0.2907(4) 0.0410(12) Uani 1 1 d . . . . .
H1 H 0.2597 -0.2956 0.3254 0.049 Uiso 1 1 calc R U . . .
C2 C 0.2545(6) -0.1493(4) 0.3325(4) 0.0351(11) Uani 1 1 d . . . . .
H2 H 0.2492 -0.1124 0.4016 0.042 Uiso 1 1 calc R U . . .
N1 N 0.2572(5) -0.0988(3) 0.2695(3) 0.0293(9) Uani 1 1 d . . . . .
C3 C 0.2646(9) -0.1664(4) 0.1791(4) 0.0475(15) Uani 1 1 d . . . . .
N2 N 0.3028(10) -0.1407(5) 0.1016(4) 0.0306(15) Uani 0.662(7) 1 d . . P A 1
C4 C 0.3429(11) -0.0362(6) 0.1116(6) 0.045(2) Uani 0.662(7) 1 d . . P A 1
H4A H 0.4498 -0.0117 0.1526 0.054 Uiso 0.662(7) 1 calc R U P A 1
H4B H 0.3646 -0.0386 0.0457 0.054 Uiso 0.662(7) 1 calc R U P A 1
C5 C 0.2166(13) 0.0378(7) 0.1535(6) 0.040(2) Uani 0.662(7) 1 d . . P A 1
H5 H 0.1027 0.0119 0.1475 0.048 Uiso 0.662(7) 1 calc R U P A 1
C6 C 0.2430(14) 0.1413(8) 0.2009(9) 0.041(3) Uani 0.662(7) 1 d . . P A 1
H6A H 0.3548 0.1708 0.2086 0.050 Uiso 0.662(7) 1 calc R U P A 1
H6B H 0.1499 0.1849 0.2265 0.050 Uiso 0.662(7) 1 calc R U P A 1
C7 C 0.3413(10) -0.2218(6) 0.0058(6) 0.0347(18) Uani 0.662(7) 1 d . . P A 1
H7A H 0.3501 -0.2895 0.0111 0.042 Uiso 0.662(7) 1 calc R U P A 1
H7B H 0.4521 -0.2050 -0.0146 0.042 Uiso 0.662(7) 1 calc R U P A 1
C8 C 0.2057(12) -0.2292(6) -0.0690(6) 0.0261(19) Uani 0.662(7) 1 d . . P A 1
H8 H 0.0954 -0.2551 -0.0652 0.031 Uiso 0.662(7) 1 calc R U P A 1
C4' C 0.157(2) -0.0359(10) 0.1113(9) 0.033(4) Uani 0.338(7) 1 d . . P A 2
H4'A H 0.0536 -0.0126 0.1487 0.039 Uiso 0.338(7) 1 calc R U P A 2
H4'B H 0.1332 -0.0366 0.0452 0.039 Uiso 0.338(7) 1 calc R U P A 2
C5' C 0.303(2) 0.0463(13) 0.1635(13) 0.034(4) Uiso 0.338(7) 1 d . . P A 2
H5' H 0.4146 0.0202 0.1565 0.041 Uiso 0.338(7) 1 calc R U P A 2
C6' C 0.293(2) 0.1507(19) 0.2179(16) 0.030(5) Uiso 0.338(7) 1 d . . P A 2
H6'A H 0.1850 0.1822 0.2279 0.036 Uiso 0.338(7) 1 calc R U P A 2
H6'B H 0.3935 0.1918 0.2456 0.036 Uiso 0.338(7) 1 calc R U P A 2
N2' N 0.187(2) -0.1419(9) 0.0997(8) 0.030(3) Uani 0.338(7) 1 d . . P A 2
C7' C 0.1527(18) -0.2272(12) 0.0011(10) 0.035(4) Uani 0.338(7) 1 d . . P A 2
H7'A H 0.1492 -0.2950 0.0067 0.043 Uiso 0.338(7) 1 calc R U P A 2
H7'B H 0.0409 -0.2178 -0.0268 0.043 Uiso 0.338(7) 1 calc R U P A 2
C8' C 0.288(2) -0.2257(12) -0.0637(13) 0.027(4) Uani 0.338(7) 1 d . . P A 2
H8' H 0.4018 -0.2415 -0.0530 0.033 Uiso 0.338(7) 1 calc R U P A 2
C9 C 0.2378(8) -0.1990(4) -0.1440(4) 0.0415(13) Uani 1 1 d . . . . .
H9A H 0.3479 -0.1731 -0.1483 0.050 Uiso 1 1 calc R U . A 1
H9B H 0.1498 -0.2042 -0.1915 0.050 Uiso 1 1 calc R U . A 1
S2 S 0.2576(5) -0.5312(3) -0.5682(3) 0.0341(8) Uani 0.662(7) 1 d . . P A 1
S2' S 0.2092(11) -0.5580(6) -0.5585(6) 0.0411(17) Uani 0.338(7) 1 d . . P A 2
C10 C 0.2957(8) -0.4068(6) -0.5182(4) 0.0551(17) Uani 1 1 d . . . . .
C11 C 0.2876(6) -0.3662(4) -0.4216(4) 0.0399(12) Uani 1 1 d . . . . .
H11 H 0.3122 -0.2945 -0.3833 0.048 Uiso 1 1 calc R U . . .
N3 N 0.2414(5) -0.4336(3) -0.3792(3) 0.0370(10) Uani 1 1 d . . . . .
C12 C 0.2136(6) -0.5294(4) -0.4484(4) 0.0406(14) Uani 1 1 d . . . . .
N4 N 0.1632(6) -0.6121(4) -0.4315(4) 0.0601(16) Uani 1 1 d . . . . .
C13 C 0.1369(7) -0.7138(4) -0.5143(5) 0.063(2) Uani 1 1 d . . . . .
H13A H 0.1114 -0.7039 -0.5755 0.075 Uiso 1 1 calc R U . . .
H13B H 0.0386 -0.7513 -0.5027 0.075 Uiso 1 1 calc R U . . .
C14 C 0.2953(6) -0.7777(4) -0.5253(4) 0.0421(13) Uani 1 1 d . . . . .
H14 H 0.3920 -0.7569 -0.5499 0.051 Uiso 1 1 calc R U . . .
C15 C 0.3098(10) -0.8597(5) -0.5035(5) 0.068(2) Uani 1 1 d . . . . .
H15A H 0.2162 -0.8831 -0.4786 0.081 Uiso 1 1 calc R U . . .
H15B H 0.4140 -0.8952 -0.5127 0.081 Uiso 1 1 calc R U . . .
C16 C 0.1119(8) -0.6019(5) -0.3417(5) 0.0269(16) Uani 0.662(7) 1 d . . P A 1
H16A H 0.0647 -0.6695 -0.3466 0.032 Uiso 0.662(7) 1 calc R U P A 1
H16B H 0.0204 -0.5508 -0.3212 0.032 Uiso 0.662(7) 1 calc R U P A 1
C17 C 0.2563(11) -0.5667(6) -0.2654(7) 0.0287(17) Uani 0.662(7) 1 d . . P A 1
H17 H 0.3693 -0.5758 -0.2870 0.034 Uiso 0.662(7) 1 calc R U P A 1
C16' C 0.256(2) -0.6230(14) -0.3211(13) 0.044(4) Uani 0.338(7) 1 d . . P A 2
H16C H 0.2496 -0.6966 -0.3298 0.053 Uiso 0.338(7) 1 calc R U P A 2
H16D H 0.3781 -0.6009 -0.3124 0.053 Uiso 0.338(7) 1 calc R U P A 2
C17' C 0.168(2) -0.5589(13) -0.2324(16) 0.042(4) Uani 0.338(7) 1 d . . P A 2
H17A H 0.0490 -0.5515 -0.2384 0.050 Uiso 0.338(7) 1 calc R U P A 2
C18 C 0.2330(8) -0.5195(5) -0.1603(5) 0.0450(13) Uani 1 1 d . . . . .
H17' H 0.1215 -0.5094 -0.1366 0.054 Uiso 1 1 calc R U . A 1
H18 H 0.3293 -0.4986 -0.1154 0.054 Uiso 1 1 calc R U . A 1
S3 S -0.22658(16) 0.06239(12) 0.33835(10) 0.0457(4) Uani 1 1 d . . . . .
C19 C -0.2366(7) -0.0790(5) 0.2559(7) 0.063(2) Uani 1 1 d . . . . .
O1 O -0.2067(13) 0.0657(9) 0.4311(5) 0.202(5) Uani 1 1 d . . . . .
O2 O -0.3806(5) 0.1030(3) 0.3095(4) 0.0677(14) Uani 1 1 d . . . . .
O3 O -0.0784(5) 0.1028(3) 0.3083(3) 0.0535(10) Uani 1 1 d . . . . .
F1 F -0.2541(16) -0.0881(6) 0.1714(7) 0.251(6) Uani 1 1 d . . . . .
F2 F -0.1096(7) -0.1233(4) 0.2638(9) 0.257(6) Uani 1 1 d . . . . .
F3 F -0.3711(7) -0.1196(5) 0.2762(9) 0.215(5) Uani 1 1 d . . . . .
H10 H 0.335(8) -0.368(5) -0.562(5) 0.07(2) Uiso 1 1 d . . . . .

loop_
_atom_site_aniso_label
_atom_site_aniso_U_11
_atom_site_aniso_U_22
_atom_site_aniso_U_33
_atom_site_aniso_U_23
_atom_site_aniso_U_13
_atom_site_aniso_U_12
Ag1 0.0435(2) 0.01800(19) 0.0305(2) 0.00108(15) 0.00707(16) 0.00508(15)
Ag2 0.0324(2) 0.0242(2) 0.02169(19) 0.00110(15) -0.00010(14) -0.00054(14)
S4 0.0197(5) 0.0198(5) 0.0294(6) 0.0096(5) 0.0025(4) 0.0023(4)
O4 0.0187(14) 0.0414(19) 0.041(2) 0.0208(16) 0.0061(13) 0.0006(13)
O5 0.051(2) 0.0206(17) 0.043(2) 0.0071(16) 0.0040(17) 0.0009(15)
O6 0.0235(15) 0.0317(18) 0.054(2) 0.0232(17) -0.0034(15) 0.0045(13)
C20 0.026(2) 0.048(3) 0.030(3) 0.011(2) 0.005(2) 0.004(2)
F4 0.0346(16) 0.095(3) 0.0497(19) 0.041(2) 0.0137(14) 0.0010(16)
F5 0.061(2) 0.068(2) 0.0375(19) -0.0074(18) 0.0016(16) 0.0017(18)
F6 0.0324(15) 0.086(2) 0.0449(18) 0.0364(18) 0.0036(13) 0.0183(16)
S1 0.0798(10) 0.0178(6) 0.0444(8) 0.0086(6) 0.0095(7) 0.0050(6)
C1 0.057(3) 0.030(3) 0.043(3) 0.022(2) 0.006(3) 0.003(2)
C2 0.047(3) 0.033(3) 0.028(3) 0.014(2) 0.003(2) 0.005(2)
N1 0.046(2) 0.0184(18) 0.023(2) 0.0066(16) 0.0051(17) 0.0040(16)
C3 0.093(5) 0.017(2) 0.028(3) 0.005(2) 0.005(3) 0.005(3)
N2 0.045(4) 0.022(3) 0.020(3) 0.004(2) 0.001(3) -0.001(3)
C4 0.059(5) 0.045(5) 0.027(4) 0.011(4) 0.000(4) -0.009(4)
C5 0.049(6) 0.039(5) 0.037(5) 0.022(4) -0.020(4) -0.010(4)
C6 0.037(6) 0.026(5) 0.062(7) 0.021(5) -0.013(5) -0.005(4)
C7 0.035(4) 0.036(4) 0.023(4) 0.001(3) -0.001(3) 0.004(3)
C8 0.021(4) 0.020(4) 0.024(4) -0.004(3) 0.000(4) 0.000(4)
C4' 0.067(10) 0.013(7) 0.011(6) -0.002(5) 0.010(6) 0.002(7)
N2' 0.045(8) 0.020(6) 0.018(6) 0.000(5) 0.009(6) -0.003(6)
C7' 0.034(7) 0.039(8) 0.020(7) -0.002(6) 0.002(6) -0.013(6)
C8' 0.007(6) 0.017(7) 0.040(11) -0.006(6) -0.007(8) 0.004(7)
C9 0.062(3) 0.027(3) 0.026(3) 0.001(2) 0.000(2) 0.006(2)
S2 0.0358(16) 0.045(2) 0.0172(11) 0.0080(11) 0.0014(10) 0.0056(12)
S2' 0.053(4) 0.042(4) 0.021(3) 0.005(2) 0.001(3) 0.016(3)
C10 0.059(4) 0.076(4) 0.031(3) 0.023(3) 0.002(3) 0.026(3)
C11 0.036(3) 0.049(3) 0.034(3) 0.016(3) -0.003(2) 0.003(2)
N3 0.031(2) 0.039(2) 0.026(2) -0.0036(19) 0.0049(17) -0.0085(18)
C12 0.020(2) 0.049(3) 0.031(3) -0.008(2) 0.0037(19) 0.001(2)
N4 0.057(3) 0.033(3) 0.055(3) -0.020(2) 0.023(3) -0.011(2)
C13 0.035(3) 0.035(3) 0.072(4) -0.027(3) 0.006(3) 0.000(2)
C14 0.030(2) 0.036(3) 0.036(3) -0.009(2) 0.000(2) -0.006(2)
C15 0.107(6) 0.044(4) 0.035(3) 0.000(3) -0.017(4) -0.008(4)
C16 0.024(3) 0.017(3) 0.033(4) 0.004(3) 0.007(3) -0.003(3)
C17 0.024(4) 0.023(4) 0.041(5) 0.014(4) 0.013(4) 0.002(3)
C16' 0.063(12) 0.031(9) 0.033(9) 0.006(8) 0.009(8) 0.016(8)
C17' 0.037(10) 0.027(8) 0.061(13) 0.018(9) 0.000(10) -0.003(8)
C18 0.038(3) 0.045(3) 0.060(4) 0.029(3) 0.008(3) 0.001(3)
S3 0.0324(7) 0.0698(10) 0.0294(7) 0.0142(7) 0.0033(5) -0.0028(6)
C19 0.034(3) 0.044(4) 0.104(6) 0.022(4) 0.004(3) -0.005(3)
O1 0.254(11) 0.317(13) 0.068(5) 0.116(7) -0.013(6) -0.084(9)
O2 0.040(2) 0.052(3) 0.100(4) 0.020(3) -0.004(2) 0.0015(19)
O3 0.044(2) 0.051(2) 0.064(3) 0.022(2) 0.0089(19) -0.0033(18)
F1 0.384(16) 0.109(6) 0.137(7) -0.079(6) 0.014(9) -0.001(8)
F2 0.061(3) 0.070(4) 0.583(19) 0.073(7) -0.007(6) 0.025(3)
F3 0.060(3) 0.100(4) 0.491(15) 0.124(7) 0.019(5) -0.021(3)

loop_
_atom_type_symbol
_atom_type_description
_atom_type_scat_dispersion_real
_atom_type_scat_dispersion_imag
_atom_type_scat_source
C C 0.0033 0.0016 'International Tables Vol C Tables 4.2.6.8 and 6.1.1.4'
H H 0.0000 0.0000 'International Tables Vol C Tables 4.2.6.8 and 6.1.1.4'
N N 0.0061 0.0033 'International Tables Vol C Tables 4.2.6.8 and 6.1.1.4'
O O 0.0106 0.0060 'International Tables Vol C Tables 4.2.6.8 and 6.1.1.4'
F F 0.0171 0.0103 'International Tables Vol C Tables 4.2.6.8 and 6.1.1.4'
S S 0.1246 0.1234 'International Tables Vol C Tables 4.2.6.8 and 6.1.1.4'
Ag Ag -0.8971 1.1015 'International Tables Vol C Tables 4.2.6.8 and 6.1.1.4'

loop_
_geom_angle_atom_site_label_1
_geom_angle_atom_site_label_2
_geom_angle_atom_site_label_3
_geom_angle
_geom_angle_site_symmetry_1
_geom_angle_site_symmetry_3
N1 Ag1 C5 82.0(2) . .
N1 Ag1 C6 113.5(3) . .
N1 Ag1 C5' 84.0(4) . .
N1 Ag1 C6' 117.6(6) . .
N1 Ag1 C14 143.03(19) . 1_566
N1 Ag1 C15 109.9(2) . 1_566
C6 Ag1 C5 31.7(3) . .
C6' Ag1 C5' 33.6(7) . .
C14 Ag1 C5 134.9(3) 1_566 .
C14 Ag1 C6 103.3(3) 1_566 .
C14 Ag1 C5' 130.6(5) 1_566 .
C14 Ag1 C6' 98.0(6) 1_566 .
C15 Ag1 C5 167.9(3) 1_566 .
C15 Ag1 C6 136.1(3) 1_566 .
C15 Ag1 C5' 157.4(5) 1_566 .
C15 Ag1 C6' 129.7(6) 1_566 .
C15 Ag1 C14 33.1(2) 1_566 1_566
C8 Ag2 C17 137.3(3) . .
C8 Ag2 C18 102.5(3) . .
C8' Ag2 C17' 126.3(7) . .
C9 Ag2 C8 33.8(2) . .
C9 Ag2 C8' 34.8(4) . .
C9 Ag2 C17 170.9(2) . .
C9 Ag2 C17' 154.1(5) . .
C9 Ag2 C18 136.1(2) . .
N3 Ag2 C8 142.0(2) . .
N3 Ag2 C8' 142.6(5) . .
N3 Ag2 C9 109.41(18) . .
N3 Ag2 C17 79.7(2) . .
N3 Ag2 C17' 91.0(5) . .
N3 Ag2 C18 114.2(2) . .
C18 Ag2 C8' 102.8(5) . .
C18 Ag2 C17 34.8(2) . .
C18 Ag2 C17' 25.5(4) . .
O4 S4 C20 103.5(2) . .
O5 S4 O4 115.1(2) . .
O5 S4 C20 103.2(2) . .
O6 S4 O4 114.99(19) . .
O6 S4 O5 114.5(2) . .
O6 S4 C20 103.2(2) . .
F4 C20 S4 112.3(3) . .
F4 C20 F6 106.9(4) . .
F5 C20 S4 111.6(4) . .
F5 C20 F4 107.6(4) . .
F5 C20 F6 106.6(4) . .
F6 C20 S4 111.5(3) . .
C1 S1 C3 88.8(2) . .
S1 C1 H1 124.5 . .
C2 C1 S1 111.1(4) . .
C2 C1 H1 124.5 . .
C1 C2 H2 122.0 . .
C1 C2 N1 116.0(5) . .
N1 C2 H2 122.0 . .
C2 N1 Ag1 120.2(3) . .
C3 N1 Ag1 129.7(3) . .
C3 N1 C2 110.0(4) . .
N1 C3 S1 114.2(4) . .
N1 C3 N2 123.9(5) . .
N1 C3 N2' 118.9(6) . .
N2 C3 S1 120.7(4) . .
N2' C3 S1 119.4(6) . .
C3 N2 C4 124.1(6) . .
C3 N2 C7 120.7(6) . .
C4 N2 C7 114.0(6) . .
N2 C4 H4A 108.4 . .
N2 C4 H4B 108.4 . .
H4A C4 H4B 107.4 . .
C5 C4 N2 115.7(8) . .
C5 C4 H4A 108.4 . .
C5 C4 H4B 108.4 . .
Ag1 C5 H5 95.2 . .
C4 C5 Ag1 101.1(5) . .
C4 C5 H5 117.0 . .
C6 C5 Ag1 74.0(6) . .
C6 C5 C4 126.1(10) . .
C6 C5 H5 117.0 . .
Ag1 C6 H6A 99.7 . .
Ag1 C6 H6B 95.9 . .
C5 C6 Ag1 74.2(6) . .
C5 C6 H6A 120.0 . .
C5 C6 H6B 120.0 . .
H6A C6 H6B 120.0 . .
N2 C7 H7A 109.6 . .
N2 C7 H7B 109.6 . .
N2 C7 C8 110.2(6) . .
H7A C7 H7B 108.1 . .
C8 C7 H7A 109.6 . .
C8 C7 H7B 109.6 . .
Ag2 C8 H8 90.0 . .
C7 C8 Ag2 109.4(5) . .
C7 C8 H8 119.6 . .
C9 C8 Ag2 70.6(4) . .
C9 C8 C7 120.7(8) . .
C9 C8 H8 119.6 . .
H4'A C4' H4'B 107.3 . .
C5' C4' H4'A 108.1 . .
C5' C4' H4'B 108.1 . .
N2' C4' H4'A 108.1 . .
N2' C4' H4'B 108.1 . .
N2' C4' C5' 116.9(14) . .
Ag1 C5' H5' 100.2 . .
C4' C5' Ag1 99.1(10) . .
C4' C5' H5' 115.4 . .
C6' C5' Ag1 71.9(12) . .
C6' C5' C4' 129.2(16) . .
C6' C5' H5' 115.4 . .
Ag1 C6' H6'A 95.3 . .
Ag1 C6' H6'B 100.2 . .
C5' C6' Ag1 74.4(12) . .
C5' C6' H6'A 120.0 . .
C5' C6' H6'B 120.0 . .
H6'A C6' H6'B 120.0 . .
C3 N2' C7' 119.2(11) . .
C4' N2' C3 122.3(10) . .
C4' N2' C7' 118.2(12) . .
N2' C7' H7'A 109.8 . .
N2' C7' H7'B 109.8 . .
H7'A C7' H7'B 108.3 . .
C8' C7' N2' 109.2(12) . .
C8' C7' H7'A 109.8 . .
C8' C7' H7'B 109.8 . .
Ag2 C8' H8' 93.3 . .
C7' C8' Ag2 107.7(10) . .
C7' C8' H8' 121.8 . .
C9 C8' Ag2 68.6(7) . .
C9 C8' C7' 116.3(13) . .
C9 C8' H8' 121.8 . .
Ag2 C9 H9A 106.9 . .
Ag2 C9 H9B 87.5 . .
C8 C9 Ag2 75.6(4) . .
C8 C9 H9A 120.0 . .
C8 C9 H9B 120.0 . .
C8' C9 Ag2 76.6(6) . .
H9A C9 H9B 120.0 . .
C10 S2 C12 90.0(3) . .
C12 S2' C10 84.3(5) . .
S2 C10 H10 119(3) . .
S2' C10 H10 130(3) . .
C11 C10 S2 113.5(6) . .
C11 C10 S2' 103.3(5) . .
C11 C10 H10 127(4) . .
C10 C11 H11 121.7 . .
C10 C11 N3 116.5(6) . .
N3 C11 H11 121.7 . .
C11 N3 Ag2 120.6(3) . .
C12 N3 Ag2 128.9(4) . .
C12 N3 C11 110.1(4) . .
N3 C12 S2 109.8(5) . .
N3 C12 S2' 125.0(6) . .
N3 C12 N4 124.8(5) . .
N4 C12 S2 125.4(4) . .
N4 C12 S2' 109.6(5) . .
C12 N4 C13 119.6(6) . .
C12 N4 C16 121.6(5) . .
C12 N4 C16' 116.9(7) . .
C13 N4 C16' 112.3(7) . .
C16 N4 C13 118.1(6) . .
N4 C13 H13A 109.6 . .
N4 C13 H13B 109.6 . .
N4 C13 C14 110.2(5) . .
H13A C13 H13B 108.1 . .
C14 C13 H13A 109.6 . .
C14 C13 H13B 109.6 . .
Ag1 C14 H14 90.0 1_544 .
C13 C14 Ag1 108.3(3) . 1_544
C13 C14 H14 117.2 . .
C15 C14 Ag1 71.6(3) . 1_544
C15 C14 C13 125.6(6) . .
C15 C14 H14 117.2 . .
Ag1 C15 H15A 105.6 1_544 .
Ag1 C15 H15B 89.1 1_544 .
C14 C15 Ag1 75.3(4) . 1_544
C14 C15 H15A 120.0 . .
C14 C15 H15B 120.0 . .
H15A C15 H15B 120.0 . .
N4 C16 H16A 109.3 . .
N4 C16 H16B 109.3 . .
N4 C16 C17 111.7(6) . .
H16A C16 H16B 107.9 . .
C17 C16 H16A 109.3 . .
C17 C16 H16B 109.3 . .
Ag2 C17 H17 98.0 . .
C16 C17 Ag2 99.8(5) . .
C16 C17 H17 118.2 . .
C18 C17 Ag2 72.4(4) . .
C18 C17 C16 123.7(8) . .
C18 C17 H17 118.2 . .
N4 C16' H16C 109.2 . .
N4 C16' H16D 109.2 . .
H16C C16' H16D 107.9 . .
C17' C16' N4 111.9(13) . .
C17' C16' H16C 109.2 . .
C17' C16' H16D 109.2 . .
Ag2 C17' H17A 95.2 . .
C16' C17' Ag2 101.4(13) . .
C16' C17' H17A 118.3 . .
C18 C17' Ag2 73.6(9) . .
C18 C17' C16' 123.4(18) . .
C18 C17' H17A 118.3 . .
Ag2 C18 H17' 98.7 . .
Ag2 C18 H18 98.3 . .
C17 C18 Ag2 72.7(4) . .
C17 C18 H17' 120.0 . .
C17 C18 H18 120.0 . .
C17' C18 Ag2 80.9(9) . .
H17' C18 H18 120.0 . .
O1 S3 C19 104.9(6) . .
O1 S3 O2 119.8(5) . .
O1 S3 O3 113.2(4) . .
O2 S3 C19 104.0(3) . .
O3 S3 C19 104.2(3) . .
O3 S3 O2 109.1(3) . .
F1 C19 S3 108.6(6) . .
F1 C19 F2 108.4(10) . .
F1 C19 F3 108.1(9) . .
F2 C19 S3 112.7(6) . .
F2 C19 F3 111.3(8) . .
F3 C19 S3 107.5(6) . .

loop_
_geom_bond_atom_site_label_1
_geom_bond_atom_site_label_2
_geom_bond_distance
_geom_bond_site_symmetry_2
Ag1 N1 2.202(4) .
Ag1 C5 2.464(8) .
Ag1 C6 2.462(12) .
Ag1 C5' 2.377(17) .
Ag1 C6' 2.35(2) .
Ag1 C14 2.343(5) 1_566
Ag1 C15 2.299(6) 1_566
Ag2 C8 2.395(8) .
Ag2 C8' 2.436(16) .
Ag2 C9 2.332(5) .
Ag2 N3 2.226(4) .
Ag2 C17 2.429(8) .
Ag2 C17' 2.496(16) .
Ag2 C18 2.425(5) .
S4 O4 1.445(3) .
S4 O5 1.440(3) .
S4 O6 1.435(3) .
S4 C20 1.822(5) .
C20 F4 1.326(6) .
C20 F5 1.322(6) .
C20 F6 1.339(6) .
S1 C1 1.705(6) .
S1 C3 1.740(5) .
C1 H1 0.9500 .
C1 C2 1.322(7) .
C2 H2 0.9500 .
C2 N1 1.386(6) .
N1 C3 1.302(6) .
C3 N2 1.383(8) .
C3 N2' 1.470(15) .
N2 C4 1.446(10) .
N2 C7 1.470(9) .
C4 H4A 0.9900 .
C4 H4B 0.9900 .
C4 C5 1.418(13) .
C5 H5 0.9500 .
C5 C6 1.347(13) .
C6 H6A 0.9500 .
C6 H6B 0.9500 .
C7 H7A 0.9900 .
C7 H7B 0.9900 .
C7 C8 1.482(11) .
C8 H8 0.9500 .
C8 C9 1.375(10) .
C4' H4'A 0.9900 .
C4' H4'B 0.9900 .
C4' C5' 1.56(2) .
C4' N2' 1.453(18) .
C5' H5' 0.9500 .
C5' C6' 1.37(3) .
C6' H6'A 0.9500 .
C6' H6'B 0.9500 .
N2' C7' 1.486(17) .
C7' H7'A 0.9900 .
C7' H7'B 0.9900 .
C7' C8' 1.47(2) .
C8' H8' 0.9500 .
C8' C9 1.430(19) .
C9 H9A 0.9500 .
C9 H9B 0.9500 .
S2 C10 1.619(8) .
S2 C12 1.820(7) .
S2' C10 2.061(11) .
S2' C12 1.521(9) .
C10 C11 1.320(8) .
C10 H10 1.06(7) .
C11 H11 0.9500 .
C11 N3 1.387(7) .
N3 C12 1.335(6) .
C12 N4 1.343(8) .
N4 C13 1.469(6) .
N4 C16 1.365(9) .
N4 C16' 1.837(18) .
C13 H13A 0.9900 .
C13 H13B 0.9900 .
C13 C14 1.519(7) .
C14 Ag1 2.343(5) 1_544
C14 H14 0.9500 .
C14 C15 1.323(9) .
C15 Ag1 2.299(6) 1_544
C15 H15A 0.9500 .
C15 H15B 0.9500 .
C16 H16A 0.9900 .
C16 H16B 0.9900 .
C16 C17 1.501(11) .
C17 H17 0.9500 .
C17 C18 1.453(11) .
C16' H16C 0.9900 .
C16' H16D 0.9900 .
C16' C17' 1.47(3) .
C17' H17A 0.9500 .
C17' C18 1.090(18) .
C18 H17' 0.9500 .
C18 H18 0.9500 .
S3 C19 1.868(7) .
S3 O1 1.365(6) .
S3 O2 1.466(4) .
S3 O3 1.453(4) .
C19 F1 1.213(12) .
C19 F2 1.210(8) .
C19 F3 1.298(9) .
